data_7122484
loop_
_publ_author_name
'Wang, Xiaoning'
'Li, Jia-Luo'
'Jiang, Chenggang'
'Hu, Peng'
'Li, Bao'
'Zhang, Tianle'
'Zhou, Hong-Cai'

_publ_section_title
;
 An efficient strategy for improving the luminescent sensing performance
 of a terbium(iii) metal-organic framework towards multiple substances.
;
_journal_issue 94
_journal_name_full 'Chemical communications (Cambridge, England)'
_journal_page_first 13271
_journal_page_last 13274
_journal_paper_doi 10.1039/c8cc07369d
_journal_volume 54
_journal_year 2018
_chemical_formula_moiety 'C96 H82 N24 O32 Tb4'
_chemical_formula_sum 'C96 H82 N24 O32 Tb4'
_chemical_formula_weight 2719.53
_chemical_name_systematic Tb1
_space_group_crystal_system monoclinic
_space_group_IT_number 14
_space_group_name_Hall '-P 2ybc'
_space_group_name_H-M_alt 'P 1 21/c 1'
_symmetry_space_group_name_Hall '-P 2ybc'
_symmetry_space_group_name_H-M 'P 1 21/c 1'
_atom_sites_solution_hydrogens mixed
_atom_sites_solution_primary direct
_audit_creation_date 2018-05-08
_audit_creation_method
;
Olex2 1.2
(compiled 2017.03.28 svn.r3405 for OlexSys, GUI svn.r5335)
;
_audit_update_record
;
2018-05-17 deposited with the CCDC.
2018-10-15 downloaded from the CCDC.
;
_cell_angle_alpha 90
_cell_angle_beta 104.04(3)
_cell_angle_gamma 90
_cell_formula_units_Z 4
_cell_length_a 18.886(4)
_cell_length_b 32.064(6)
_cell_length_c 25.879(5)
_cell_measurement_reflns_used 5368
_cell_measurement_temperature 293(2)
_cell_measurement_theta_max 31.2080
_cell_measurement_theta_min 2.8800
_cell_volume 15203(6)
_computing_molecular_graphics 'Olex2 (Dolomanov et al., 2009)'
_computing_publication_material 'Olex2 (Dolomanov et al., 2009)'
_computing_structure_refinement 'ShelXL (Sheldrick, 2015)'
_computing_structure_solution 'SIR2004 (Burla et al., 2007)'
_diffrn_ambient_temperature 293(2)
_diffrn_measured_fraction_theta_full 0.994
_diffrn_measured_fraction_theta_max 0.995
_diffrn_measurement_device_type 'Bruker APEX-II CCD'
_diffrn_measurement_method '\w scans'
_diffrn_radiation_type MoK\a
_diffrn_radiation_wavelength 0.71073
_diffrn_reflns_av_R_equivalents 0.0000
_diffrn_reflns_av_unetI/netI 0.0268
_diffrn_reflns_Laue_measured_fraction_full 0.994
_diffrn_reflns_Laue_measured_fraction_max 0.995
_diffrn_reflns_number 47274
_diffrn_reflns_point_group_measured_fraction_full 0.994
_diffrn_reflns_point_group_measured_fraction_max 0.995
_diffrn_reflns_theta_full 25.242
_diffrn_reflns_theta_max 30.777
_diffrn_reflns_theta_min 1.111
_exptl_absorpt_coefficient_mu 1.901
_exptl_absorpt_correction_type none
_exptl_crystal_colour 'clear light colourless'
_exptl_crystal_colour_lustre clear
_exptl_crystal_colour_modifier light
_exptl_crystal_colour_primary colourless
_exptl_crystal_density_diffrn 1.188
_exptl_crystal_description plate
_exptl_crystal_F_000 5368
_exptl_crystal_size_max 0.05
_exptl_crystal_size_mid 0.05
_exptl_crystal_size_min 0.02
_refine_diff_density_max 10.848
_refine_diff_density_min -4.218
_refine_diff_density_rms 0.379
_refine_ls_extinction_method none
_refine_ls_goodness_of_fit_ref 1.087
_refine_ls_hydrogen_treatment constr
_refine_ls_matrix_type full
_refine_ls_number_parameters 1404
_refine_ls_number_reflns 47274
_refine_ls_number_restraints 326
_refine_ls_restrained_S_all 1.088
_refine_ls_R_factor_all 0.1158
_refine_ls_R_factor_gt 0.1148
_refine_ls_shift/su_max 0.001
_refine_ls_shift/su_mean 0.000
_refine_ls_structure_factor_coef Fsqd
_refine_ls_weighting_details 'w=1/[\s^2^(Fo^2^)+(0.1388P)^2^+415.1311P] where P=(Fo^2^+2Fc^2^)/3'
_refine_ls_weighting_scheme calc
_refine_ls_wR_factor_gt 0.2914
_refine_ls_wR_factor_ref 0.2919
_reflns_Friedel_coverage 0.000
_reflns_number_gt 45840
_reflns_number_total 47274
_reflns_threshold_expression 'I > 2\s(I)'
_cod_data_source_file c8cc07369d2.cif
_cod_data_source_block p_sq_sq_d
_cod_depositor_comments 'Adding full bibliography for 7122484.cif.'
_cod_database_code 7122484
_shelx_shelxl_version_number 2014/7
_shelx_space_group_comment
;
The symmetry employed for this shelxl refinement is uniquely defined
by the following loop, which should always be used as a source of
symmetry information in preference to the above space-group names.
They are only intended as comments.
;
_olex2_refinement_description
;
1. Fixed Uiso
 At 1.2 times of:
  All C(H) groups, All N(H) groups
 At 1.5 times of:
  All O(H,H) groups
2. Restrained distances
 C9-C10 = C10-C11 = C11-C12 = C12-C13 = C13-C14 = C14-C9
 1.45 with sigma of 0.02
 C9-C11 = C10-C12 = C11-C13 = C12-C14 = C13-C9 = C14-C10
 2.45 with sigma of 0.02
 C2-C3 = C3-C4 = C4-C5 = C5-C6 = C6-C7 = C7-C2
 1.45 with sigma of 0.02
 C2-C4 = C3-C5 = C4-C6 = C5-C7 = C6-C2 = C7-C3
 2.45 with sigma of 0.02
 N3-C16 = C16-N1 = N1-N2 = N2-C15 = C15-N3
 1.38 with sigma of 0.01
 N3-N1 = C16-N2 = N1-C15 = N2-N3
 2.2 with sigma of 0.02
 C48-N12
 2.5 with sigma of 0.02
 N12-C47
 2.5 with sigma of 0.02
 N11-C48 = C48-N10 = N10-N9 = N9-C47 = C47-N11
 1.38 with sigma of 0.01
 N11-N10 = C48-N9 = N10-C47 = N9-N11 = C47-C48
 2.2 with sigma of 0.02
 N7-C31 = C31-N5 = N5-N6 = N6-C32 = C32-N7
 1.38 with sigma of 0.01
 N7-N5 = C31-N6 = N5-C32 = N6-N7 = C32-C31
 2.2 with sigma of 0.02
 H16-H31a_$1
 1.95 with sigma of 0.01
3. Restrained planarity
 N9, N10, C47, N11, C48
 with sigma of 0.1
 C9, C14, C13, C12, C11, C10
 with sigma of 0.1
 C2, C3, C4, C5, C6, C7
 with sigma of 0.1
 N1, N2, C15, N3, C16
 with sigma of 0.1
4. Rigid bond restraints
 N9, N10, C47, N11, C48
 with sigma for 1-2 distances of 0.01 and sigma for 1-3 distances of 0.01
 C9, C14, C13, C12, C11, C10
 with sigma for 1-2 distances of 0.01 and sigma for 1-3 distances of 0.01
 C2, C3, C4, C5, C6, C7
 with sigma for 1-2 distances of 0.01 and sigma for 1-3 distances of 0.01
 N1, N2, C15, N3, C16
 with sigma for 1-2 distances of 0.01 and sigma for 1-3 distances of 0.01
5. Uiso/Uaniso restraints and constraints
N9 \\sim N10 \\sim C47 \\sim N11 \\sim C48: within 2A with sigma of 0.04 and
sigma for terminal atoms of 0.08
C9 \\sim C14 \\sim C13 \\sim C12 \\sim C11 \\sim C10: within 2A with sigma of
0.04 and sigma for terminal atoms of 0.08
C2 \\sim C3 \\sim C4 \\sim C5 \\sim C6 \\sim C7: within 2A with sigma of 0.04
and sigma for terminal atoms of 0.08
N1 \\sim N2 \\sim C15 \\sim N3 \\sim C16: within 2A with sigma of 0.04 and
sigma for terminal atoms of 0.08
Uanis(N11) \\sim Ueq, Uanis(C47) \\sim Ueq, Uanis(N9) \\sim Ueq, Uanis(N10)
\\sim Ueq, Uanis(C48) \\sim Ueq: with sigma of 0.001 and sigma for terminal
atoms of 0.002
Uanis(N9) \\sim Ueq, Uanis(C15) \\sim Ueq, Uanis(C12) \\sim Ueq, Uanis(N4)
\\sim Ueq, Uanis(C6) \\sim Ueq, Uanis(C7) \\sim Ueq, Uanis(C47) \\sim Ueq: with
sigma of 0.001 and sigma for terminal atoms of 0.002
Uanis(N23) \\sim Ueq, Uanis(N5) \\sim Ueq, Uanis(C5) \\sim Ueq, Uanis(N16)
\\sim Ueq: with sigma of 0.001 and sigma for terminal atoms of 0.02
6.a Riding coordinates:
 N9(H9)
6.b Rotating group:
 O27(H27a,H27b), O30(H30a,H30b), O28(H28a,H28b), O26(H26a,H26b), O25(H25a,
 H25b), O29(H29a,H29b), O31(H31a,H31b), O32(H32a,H32b)
6.c Aromatic/amide H refined with riding coordinates:
 C19(H19), C75(H75), C67(H67), C78(H78), C30(H30), C27(H27), C74(H74),
 C90(H90), C51(H51), C26(H26), C20(H20), C70(H70), C80(H80), C83(H83), C77(H77),
  C58(H58), C29(H29), C23(H23), C68(H68), C71(H71), C54(H54), C79(H79),
 C52(H52), C94(H94), N22(H22), C55(H55), C22(H22a), C93(H93), N17(H17),
 C91(H91), C84(H84), C59(H59), C62(H62), C45(H45), C86(H86), C39(H39), C31(H31),
  C32(H32), C43(H43), C96(H96), C42(H42), C46(H46), C87(H87), N6(H6), C95(H95),
 N13(H13), C35(H35), C3(H3), C61(H61), N2(H2), C16(H16), C47(H47), C48(H48),
 C64(H64), C63(H63), C38(H38), C4(H4), C15(H15), C7(H7), C6(H6a), C10(H10),
 C13(H13a), C14(H14), C11(H11), C36(H36)
6.d Fitted pentagon refined as free rotating group:
 N11(C47,N9,N10,C48)
;
_olex2_submission_special_instructions 'No special instructions were received'
_platon_squeeze_void_probe_radius 1.20

loop_
_space_group_symop_operation_xyz
'x, y, z'
'-x, y+1/2, -z+1/2'
'-x, -y, -z'
'x, -y-1/2, z-1/2'

loop_
_atom_site_label
_atom_site_type_symbol
_atom_site_fract_x
_atom_site_fract_y
_atom_site_fract_z
_atom_site_U_iso_or_equiv
_atom_site_adp_type
_atom_site_occupancy
_atom_site_site_symmetry_order
_atom_site_calc_flag
_atom_site_refinement_flags_posn
_atom_site_refinement_flags_adp
Tb1 Tb 0.43979(2) 0.11975(2) -0.29215(2) 0.01445(8) Uani 1 1 d . .
Tb2 Tb 0.63957(2) 0.21348(2) -0.25779(2) 0.01465(8) Uani 1 1 d . .
Tb4 Tb 1.05618(2) 0.38785(2) -0.14442(2) 0.01746(9) Uani 1 1 d . .
O20 O 1.1216(3) 0.11245(19) -0.5491(2) 0.0178(10) Uani 1 1 d . .
N23 N 0.4381(4) 0.4535(2) -0.2888(3) 0.0193(12) Uani 1 1 d . U
O8 O 0.3794(3) 0.38546(17) 0.1105(2) 0.0185(10) Uani 1 1 d . .
O27 O 0.5269(3) 0.23856(19) -0.3225(2) 0.0190(10) Uani 1 1 d . .
H27A H 0.4997 0.2527 -0.3060 0.029 Uiso 1 1 d GR .
H27B H 0.5382 0.2547 -0.3463 0.029 Uiso 1 1 d GR .
O7 O 0.4268(3) 0.3251(2) 0.1425(2) 0.0216(11) Uani 1 1 d . .
O21 O 0.1819(3) 0.3710(2) -0.1432(2) 0.0240(12) Uani 1 1 d . .
O10 O 0.6434(3) 0.1469(2) -0.2109(2) 0.0224(11) Uani 1 1 d . .
O24 O 0.7488(3) 0.33126(18) -0.1929(2) 0.0174(10) Uani 1 1 d . .
O19 O 1.0686(3) 0.17064(19) -0.5856(2) 0.0207(11) Uani 1 1 d . .
O6 O 0.5530(3) 0.2248(2) -0.2049(2) 0.0241(12) Uani 1 1 d . .
O30 O 0.9666(3) 0.26830(19) -0.1284(3) 0.0227(12) Uani 1 1 d . .
H30A H 0.9964 0.2531 -0.1446 0.034 Uiso 1 1 d GR .
H30B H 0.9544 0.2509 -0.1038 0.034 Uiso 1 1 d GR .
O13 O 0.6052(3) 0.1672(2) -0.3267(2) 0.0215(11) Uani 1 1 d . .
O9 O 0.7087(3) 0.19814(17) -0.1660(2) 0.0189(10) Uani 1 1 d . .
O5 O 0.4683(3) 0.17939(19) -0.2457(2) 0.0198(10) Uani 1 1 d . .
O15 O 0.9623(3) 0.0967(2) -0.6020(3) 0.0233(11) Uani 1 1 d . .
O16 O 0.9030(3) 0.1544(2) -0.6293(2) 0.0235(12) Uani 1 1 d . .
C57 C 0.8494(4) 0.1068(2) -0.5799(3) 0.0150(12) Uani 1 1 d . .
O11 O 0.7920(3) 0.1910(2) 0.2132(3) 0.0243(12) Uani 1 1 d . .
O18 O 1.0323(3) 0.3317(2) -0.2003(3) 0.0307(15) Uani 1 1 d . .
O23 O 0.6792(3) 0.27613(18) -0.2205(3) 0.0224(11) Uani 1 1 d . .
O28 O 0.6786(4) 0.2532(2) -0.3277(3) 0.0306(14) Uani 1 1 d . .
H28A H 0.6553 0.2446 -0.3599 0.046 Uiso 1 1 d GR .
H28B H 0.6695 0.2803 -0.3256 0.046 Uiso 1 1 d GR .
O26 O 0.5268(3) 0.09922(18) -0.2149(2) 0.0200(10) Uani 1 1 d . .
H26A H 0.5206 0.1128 -0.1872 0.030 Uiso 1 1 d GR .
H26B H 0.5703 0.1066 -0.2170 0.030 Uiso 1 1 d GR .
O17 O 0.9491(3) 0.2853(2) -0.2404(3) 0.0316(15) Uani 1 1 d . .
O12 O 0.8607(3) 0.1400(2) 0.2556(2) 0.0239(12) Uani 1 1 d . .
O4 O 0.3684(3) 0.0954(2) -0.2330(3) 0.0250(12) Uani 1 1 d . .
C18 C 0.4382(4) 0.2241(3) -0.1814(3) 0.0171(13) Uani 1 1 d . .
N8 N 0.2896(4) 0.2707(3) -0.0987(3) 0.0227(14) Uani 1 1 d . .
C17 C 0.4902(4) 0.2085(2) -0.2129(3) 0.0136(12) Uani 1 1 d . .
O25 O 0.4302(3) 0.0474(2) -0.3070(2) 0.0244(12) Uani 1 1 d . .
H25A H 0.3833 0.0376 -0.3119 0.037 Uiso 1 1 d GR .
H25B H 0.4451 0.0394 -0.3368 0.037 Uiso 1 1 d GR .
N20 N 1.2080(4) 0.2365(3) -0.3485(3) 0.0233(14) Uani 1 1 d . .
O14 O 0.5400(3) 0.1090(2) -0.3248(2) 0.0228(11) Uani 1 1 d . .
O3 O 0.3139(3) 0.1361(3) -0.2977(3) 0.042(2) Uani 1 1 d . .
C56 C 0.9081(4) 0.1201(3) -0.6054(3) 0.0175(13) Uani 1 1 d . .
N7 N 0.2229(3) 0.2481(2) -0.1030(3) 0.0242(14) Uani 1 1 d D .
O2 O -0.2504(3) 0.1838(2) -0.2637(3) 0.0262(13) Uani 1 1 d . .
C19 C 0.4554(4) 0.2589(3) -0.1481(3) 0.0221(15) Uani 1 1 d . .
H19 H 0.4998 0.2725 -0.1445 0.027 Uiso 1 1 calc R .
O1 O -0.1724(4) 0.2314(2) -0.2256(4) 0.046(2) Uani 1 1 d . .
N19 N 1.2726(3) 0.2570(2) -0.3455(3) 0.0196(12) Uani 1 1 d . .
O29 O 0.8152(4) 0.2596(2) -0.1245(3) 0.0291(14) Uani 1 1 d . .
H29A H 0.7701 0.2684 -0.1226 0.044 Uiso 1 1 d GR .
H29B H 0.8450 0.2632 -0.0914 0.044 Uiso 1 1 d GR .
C75 C 1.2015(4) 0.1747(3) -0.4024(3) 0.0198(14) Uani 1 1 d . .
H75 H 1.2313 0.1613 -0.3733 0.024 Uiso 1 1 calc R .
C67 C 1.0422(4) 0.2516(3) -0.2997(3) 0.0239(17) Uani 1 1 d . .
H67 H 0.9966 0.2393 -0.3040 0.029 Uiso 1 1 calc R .
C78 C 1.1141(5) 0.2151(3) -0.4905(4) 0.0229(15) Uani 1 1 d . .
H78 H 1.0863 0.2288 -0.5203 0.027 Uiso 1 1 calc R .
C81 C 0.6880(4) 0.3145(2) -0.2110(3) 0.0139(12) Uani 1 1 d . .
C49 C 0.5829(4) 0.1312(2) -0.3439(3) 0.0132(11) Uani 1 1 d . .
C1 C -0.1876(4) 0.1965(2) -0.2422(3) 0.0180(13) Uani 1 1 d . .
O31 O 0.9654(4) 0.4153(3) -0.2145(3) 0.0386(18) Uani 1 1 d . .
H31A H 0.9495 0.4427 -0.2082 0.058 Uiso 1 1 d DGR .
H31B H 0.9196 0.4010 -0.2209 0.058 Uiso 1 1 d GR .
C82 C 0.6213(4) 0.3418(2) -0.2218(3) 0.0159(12) Uani 1 1 d . .
C73 C 1.1329(4) 0.1737(2) -0.4944(3) 0.0173(13) Uani 1 1 d . .
C30 C 0.3782(5) 0.2851(3) 0.0452(3) 0.0236(16) Uani 1 1 d . .
H30 H 0.4032 0.2696 0.0743 0.028 Uiso 1 1 calc R .
C25 C 0.3662(4) 0.3277(2) 0.0517(3) 0.0157(12) Uani 1 1 d . .
C27 C 0.3022(5) 0.3308(3) -0.0419(3) 0.0247(16) Uani 1 1 d . .
H27 H 0.2763 0.3460 -0.0710 0.030 Uiso 1 1 calc R .
C74 C 1.1764(5) 0.1541(3) -0.4508(3) 0.0219(14) Uani 1 1 d . .
H74 H 1.1894 0.1264 -0.4537 0.026 Uiso 1 1 calc R .
N16 N 0.6768(5) 0.0615(3) -0.5178(3) 0.0281(15) Uani 1 1 d . U
O32 O 1.0745(3) 0.4603(2) -0.1247(3) 0.0252(12) Uani 1 1 d . .
H32A H 1.1198 0.4732 -0.1100 0.038 Uiso 1 1 d GR .
H32B H 1.0377 0.4808 -0.1301 0.038 Uiso 1 1 d GR .
C92 C 0.3730(5) 0.4100(3) -0.2404(4) 0.0288(19) Uani 1 1 d . .
C28 C 0.3156(4) 0.2893(3) -0.0472(3) 0.0210(15) Uani 1 1 d . .
C76 C 1.1806(4) 0.2154(3) -0.3991(4) 0.0224(15) Uani 1 1 d . .
C90 C 0.3096(4) 0.3777(3) -0.1807(4) 0.0246(16) Uani 1 1 d . .
H90 H 0.3094 0.3590 -0.1533 0.030 Uiso 1 1 calc R .
N18 N 1.3900(4) 0.2702(3) -0.3204(3) 0.0268(15) Uani 1 1 d . .
C33 C 0.8168(4) 0.1545(3) 0.2136(3) 0.0217(15) Uani 1 1 d . .
C21 C 0.3391(4) 0.2538(2) -0.1264(3) 0.0183(13) Uani 1 1 d . .
C51 C 0.6749(4) 0.1260(3) -0.3987(3) 0.0216(14) Uani 1 1 d . .
H51 H 0.7035 0.1459 -0.3772 0.026 Uiso 1 1 calc R .
C66 C 1.0622(4) 0.2857(3) -0.2650(3) 0.0227(16) Uani 1 1 d . .
C26 C 0.3280(4) 0.3504(2) 0.0079(3) 0.0188(13) Uani 1 1 d . .
H26 H 0.3195 0.3787 0.0115 0.023 Uiso 1 1 calc R .
C72 C 1.1062(4) 0.1511(2) -0.5454(3) 0.0158(12) Uani 1 1 d . .
C20 C 0.4069(5) 0.2726(3) -0.1210(3) 0.0220(15) Uani 1 1 d . .
H20 H 0.4193 0.2952 -0.0981 0.026 Uiso 1 1 calc R .
C41 C 0.7086(4) 0.1333(3) -0.1202(3) 0.0221(15) Uani 1 1 d . .
C65 C 1.0105(4) 0.3034(4) -0.2335(3) 0.031(2) Uani 1 1 d . .
C89 C 0.2469(4) 0.3994(2) -0.2032(3) 0.0193(14) Uani 1 1 d . .
C70 C 1.1795(5) 0.2884(3) -0.2873(4) 0.032(2) Uani 1 1 d . .
H70 H 1.2255 0.3004 -0.2828 0.039 Uiso 1 1 calc R .
C80 C 1.2850(5) 0.2940(3) -0.3696(4) 0.0299(18) Uani 1 1 d . .
H80 H 1.2496 0.3102 -0.3921 0.036 Uiso 1 1 calc R .
C2 C -0.1300(5) 0.1651(3) -0.2373(5) 0.042(3) Uani 1 1 d D U
C83 C 0.5526(4) 0.3247(3) -0.2383(4) 0.0239(16) Uani 1 1 d . .
H83 H 0.5476 0.2959 -0.2417 0.029 Uiso 1 1 calc R .
C34 C 0.8001(5) 0.1296(3) 0.1646(3) 0.0249(16) Uani 1 1 d . .
C24 C 0.3924(4) 0.3473(2) 0.1045(3) 0.0146(12) Uani 1 1 d . .
C77 C 1.1364(5) 0.2365(3) -0.4426(3) 0.0264(17) Uani 1 1 d . .
H77 H 1.1223 0.2640 -0.4394 0.032 Uiso 1 1 calc R .
C58 C 0.7899(4) 0.1326(3) -0.5804(3) 0.0214(15) Uani 1 1 d . .
H58 H 0.7878 0.1593 -0.5950 0.026 Uiso 1 1 calc R .
C29 C 0.3538(5) 0.2657(3) -0.0034(3) 0.0256(16) Uani 1 1 d . .
H29 H 0.3624 0.2374 -0.0072 0.031 Uiso 1 1 calc R .
C53 C 0.6532(5) 0.0806(3) -0.4753(3) 0.0245(17) Uani 1 1 d . .
C23 C 0.3714(4) 0.2052(3) -0.1868(3) 0.0215(15) Uani 1 1 d . .
H23 H 0.3598 0.1823 -0.2092 0.026 Uiso 1 1 calc R .
C88 C 0.1801(4) 0.3947(3) -0.1837(3) 0.0166(13) Uani 1 1 d . .
C8 C 0.3121(5) 0.1115(3) -0.2601(4) 0.0258(17) Uani 1 1 d . .
C68 C 1.0895(4) 0.2369(3) -0.3267(3) 0.0218(15) Uani 1 1 d . .
H68 H 1.0765 0.2141 -0.3492 0.026 Uiso 1 1 calc R .
C71 C 1.1298(5) 0.3032(3) -0.2597(4) 0.032(2) Uani 1 1 d . .
H71 H 1.1430 0.3257 -0.2367 0.038 Uiso 1 1 calc R .
C54 C 0.5886(5) 0.0682(3) -0.4645(4) 0.030(2) Uani 1 1 d . .
H54 H 0.5597 0.0486 -0.4864 0.036 Uiso 1 1 calc R .
C79 C 1.3381(4) 0.2435(3) -0.3162(3) 0.0231(15) Uani 1 1 d . .
H79 H 1.3455 0.2191 -0.2962 0.028 Uiso 1 1 calc R .
C52 C 0.6981(5) 0.1083(3) -0.4416(3) 0.0222(15) Uani 1 1 d . .
H52 H 0.7434 0.1152 -0.4472 0.027 Uiso 1 1 calc R .
C94 C 0.2473(4) 0.4271(3) -0.2451(4) 0.0244(16) Uani 1 1 d . .
H94 H 0.2052 0.4420 -0.2606 0.029 Uiso 1 1 calc R .
N22 N 0.4439(5) 0.5164(3) -0.3103(5) 0.038(2) Uani 1 1 d . .
H22 H 0.4511 0.5429 -0.3083 0.046 Uiso 1 1 calc R .
C40 C 0.6864(4) 0.1608(3) -0.1683(3) 0.0196(14) Uani 1 1 d . .
C55 C 0.5657(5) 0.0844(3) -0.4216(3) 0.0225(15) Uani 1 1 d . .
H55 H 0.5217 0.0759 -0.4148 0.027 Uiso 1 1 calc R .
C22 C 0.3209(5) 0.2192(3) -0.1599(4) 0.0253(17) Uani 1 1 d . .
H22A H 0.2761 0.2059 -0.1641 0.030 Uiso 1 1 calc R .
C44 C 0.7434(5) 0.0851(3) -0.0285(3) 0.0272(17) Uani 1 1 d . .
C93 C 0.3094(5) 0.4324(3) -0.2635(5) 0.034(2) Uani 1 1 d . .
H93 H 0.3091 0.4508 -0.2913 0.041 Uiso 1 1 calc R .
N17 N 1.3542(4) 0.3022(3) -0.3558(3) 0.0278(15) Uani 1 1 d . .
H17 H 1.3752 0.3234 -0.3661 0.033 Uiso 1 1 calc R .
C69 C 1.1578(4) 0.2554(3) -0.3214(3) 0.0216(15) Uani 1 1 d . .
C91 C 0.3731(4) 0.3831(3) -0.1978(4) 0.0247(16) Uani 1 1 d . .
H91 H 0.4155 0.3689 -0.1811 0.030 Uiso 1 1 calc R .
C84 C 0.4926(4) 0.3489(3) -0.2497(4) 0.0252(16) Uani 1 1 d . .
H84 H 0.4466 0.3368 -0.2606 0.030 Uiso 1 1 calc R .
C59 C 0.7332(5) 0.1180(3) -0.5588(4) 0.0270(17) Uani 1 1 d . .
H59 H 0.6931 0.1349 -0.5588 0.032 Uiso 1 1 calc R .
C62 C 0.8522(6) 0.0669(3) -0.5584(5) 0.041(3) Uani 1 1 d . .
H62 H 0.8911 0.0495 -0.5596 0.049 Uiso 1 1 calc R .
C45 C 0.7031(5) 0.0682(3) -0.0756(4) 0.0298(18) Uani 1 1 d . .
H45 H 0.6871 0.0407 -0.0765 0.036 Uiso 1 1 calc R .
C86 C 0.5677(5) 0.4103(3) -0.2269(6) 0.046(3) Uani 1 1 d . .
H86 H 0.5719 0.4390 -0.2220 0.056 Uiso 1 1 calc R .
C39 C 0.7385(7) 0.1371(6) 0.1241(4) 0.054(4) Uani 1 1 d . .
H39 H 0.7061 0.1580 0.1280 0.065 Uiso 1 1 calc R .
C50 C 0.6093(4) 0.1136(2) -0.3887(3) 0.0180(13) Uani 1 1 d . .
N24 N 0.4344(4) 0.4175(3) -0.2587(4) 0.041(3) Uani 1 1 d . .
N15 N 0.6208(6) 0.0450(4) -0.5584(4) 0.051(3) Uani 1 1 d . .
N12 N 0.7595(6) 0.0634(3) 0.0195(4) 0.045(3) Uani 1 1 d D .
C31 C 0.1564(4) 0.2620(3) -0.1313(4) 0.042(3) Uani 1 1 d D .
H31 H 0.1476 0.2868 -0.1505 0.051 Uiso 1 1 calc R .
C32 C 0.2122(4) 0.2102(3) -0.0818(4) 0.039(2) Uani 1 1 d D .
H32 H 0.2485 0.1937 -0.0607 0.047 Uiso 1 1 calc R .
C85 C 0.4995(5) 0.3925(3) -0.2450(5) 0.030(2) Uani 1 1 d . .
C43 C 0.7666(7) 0.1271(3) -0.0273(4) 0.039(2) Uani 1 1 d . .
H43 H 0.7932 0.1387 0.0044 0.047 Uiso 1 1 calc R .
N21 N 0.4248(6) 0.4937(3) -0.3575(5) 0.046(2) Uani 1 1 d . .
C96 C 0.4494(5) 0.4915(4) -0.2698(5) 0.037(2) Uani 1 1 d . .
H96 H 0.4593 0.4992 -0.2342 0.044 Uiso 1 1 calc R .
C42 C 0.7499(7) 0.1510(4) -0.0731(4) 0.042(3) Uani 1 1 d . .
H42 H 0.7659 0.1784 -0.0726 0.051 Uiso 1 1 calc R .
C60 C 0.7374(5) 0.0782(3) -0.5375(4) 0.0275(18) Uani 1 1 d . .
C46 C 0.6865(5) 0.0920(3) -0.1210(3) 0.0237(15) Uani 1 1 d . .
H46 H 0.6601 0.0803 -0.1528 0.028 Uiso 1 1 calc R .
C87 C 0.6308(5) 0.3853(3) -0.2158(5) 0.0302(19) Uani 1 1 d . .
H87 H 0.6770 0.3970 -0.2050 0.036 Uiso 1 1 calc R .
N6 N 0.1403(4) 0.2006(3) -0.0964(4) 0.052(3) Uani 1 1 d D .
H6 H 0.1202 0.1782 -0.0884 0.063 Uiso 1 1 calc R .
C95 C 0.4210(7) 0.4540(3) -0.3435(5) 0.038(2) Uani 1 1 d . .
H95 H 0.4093 0.4312 -0.3662 0.046 Uiso 1 1 calc R .
N13 N 0.5278(7) 0.0360(6) -0.6225(5) 0.080(6) Uani 1 1 d . .
H13 H 0.4899 0.0406 -0.6479 0.096 Uiso 1 1 calc R .
C35 C 0.8434(8) 0.0971(3) 0.1574(5) 0.053(4) Uani 1 1 d . .
H35 H 0.8832 0.0897 0.1847 0.064 Uiso 1 1 calc R .
C3 C -0.0580(5) 0.1752(4) -0.2138(4) 0.048(3) Uani 1 1 d D U
H3 H -0.0453 0.2013 -0.1987 0.057 Uiso 1 1 calc R .
C61 C 0.7973(8) 0.0527(3) -0.5351(5) 0.043(3) Uani 1 1 d . .
H61 H 0.8009 0.0268 -0.5184 0.052 Uiso 1 1 calc R .
C37 C 0.7713(7) 0.0844(3) 0.0702(4) 0.037(2) Uani 1 1 d . .
N2 N 0.0213(6) -0.0144(3) -0.1558(4) 0.057(3) Uani 1 1 d D U
H2 H 0.0227 -0.0272 -0.1264 0.068 Uiso 1 1 calc R .
C16 C 0.0082(8) -0.0021(3) -0.2435(5) 0.064(4) Uani 1 1 d D U
H16 H 0.0027 -0.0059 -0.2799 0.077 Uiso 1 1 calc DR .
N4 N 0.0269(9) 0.0718(5) -0.2427(7) 0.075(4) Uani 1 1 d . U
C5 C -0.0256(8) 0.1053(5) -0.2414(7) 0.070(4) Uani 1 1 d D U
N1 N 0.0060(7) -0.0319(3) -0.2059(4) 0.065(3) Uani 1 1 d D U
N5 N 0.1054(5) 0.2334(3) -0.1267(4) 0.046(2) Uani 1 1 d D U
N11 N 0.7445(8) 0.0217(3) 0.0190(7) 0.102(4) Uani 1 1 d D U
C47 C 0.6780(7) 0.0060(5) 0.0276(8) 0.112(5) Uani 1 1 d DG U
H47 H 0.6386 0.0219 0.0318 0.135 Uiso 1 1 calc R .
N9 N 0.6823(9) -0.0382(4) 0.0288(8) 0.122(5) Uani 1 1 d DG U
H9 H 0.6458 -0.0506 0.0082 0.147 Uiso 1 1 d R .
N10 N 0.7515(10) -0.0498(4) 0.0210(7) 0.111(5) Uani 1 1 d DG U
C48 C 0.7899(7) -0.0128(5) 0.0149(8) 0.116(5) Uani 1 1 d DG U
H48 H 0.8366 -0.0114 0.0092 0.140 Uiso 1 1 calc R .
C64 C 0.5660(7) 0.0637(5) -0.5932(5) 0.052(4) Uani 1 1 d . .
H64 H 0.5573 0.0923 -0.5956 0.063 Uiso 1 1 calc R .
C63 C 0.6139(9) 0.0023(5) -0.5677(7) 0.065(5) Uani 1 1 d . .
H63 H 0.6445 -0.0183 -0.5493 0.078 Uiso 1 1 calc R .
C38 C 0.7248(8) 0.1136(6) 0.0779(5) 0.062(4) Uani 1 1 d . .
H38 H 0.6822 0.1182 0.0518 0.075 Uiso 1 1 calc R .
O22 O 0.1226(3) 0.4143(2) -0.2059(3) 0.0279(14) Uani 1 1 d . .
C4 C -0.0036(6) 0.1436(4) -0.2139(6) 0.065(4) Uani 1 1 d D U
H4 H 0.0449 0.1481 -0.1964 0.078 Uiso 1 1 calc R .
N14 N 0.5575(8) -0.0033(5) -0.6065(6) 0.075(5) Uani 1 1 d . .
C15 C 0.0337(8) 0.0269(4) -0.1615(5) 0.064(3) Uani 1 1 d D U
H15 H 0.0485 0.0463 -0.1342 0.077 Uiso 1 1 calc R .
C7 C -0.1526(7) 0.1264(4) -0.2644(6) 0.065(3) Uani 1 1 d D U
H7 H -0.2015 0.1217 -0.2804 0.078 Uiso 1 1 calc R .
N3 N 0.0203(8) 0.0347(3) -0.2152(5) 0.070(3) Uani 1 1 d D U
C6 C -0.0988(8) 0.0952(4) -0.2666(7) 0.068(3) Uani 1 1 d D U
H6A H -0.1114 0.0698 -0.2836 0.082 Uiso 1 1 calc R .
C9 C 0.2396(5) 0.1046(3) -0.2491(6) 0.051(3) Uani 1 1 d D U
C10 C 0.1767(5) 0.1249(4) -0.2784(6) 0.059(3) Uani 1 1 d D U
H10 H 0.1809 0.1444 -0.3041 0.071 Uiso 1 1 calc R .
C13 C 0.1585(8) 0.0566(5) -0.2168(7) 0.079(5) Uani 1 1 d D U
H13A H 0.1520 0.0330 -0.1976 0.095 Uiso 1 1 calc R .
C14 C 0.2301(7) 0.0685(4) -0.2201(6) 0.079(5) Uani 1 1 d D U
H14 H 0.2703 0.0526 -0.2033 0.095 Uiso 1 1 calc R .
C11 C 0.1075(6) 0.1161(4) -0.2697(7) 0.068(4) Uani 1 1 d D U
H11 H 0.0688 0.1344 -0.2823 0.082 Uiso 1 1 calc R .
C12 C 0.0973(8) 0.0809(5) -0.2429(8) 0.078(4) Uani 1 1 d D U
C36 C 0.8292(11) 0.0752(4) 0.1103(6) 0.086(7) Uani 1 1 d . .
H36 H 0.8603 0.0536 0.1061 0.103 Uiso 1 1 calc R .
Tb3 Tb 0.85860(2) 0.29588(2) -0.19282(2) 0.01643(9) Uani 1 1 d . .

loop_
_atom_site_aniso_label
_atom_site_aniso_U_11
_atom_site_aniso_U_22
_atom_site_aniso_U_33
_atom_site_aniso_U_23
_atom_site_aniso_U_13
_atom_site_aniso_U_12
Tb1 0.01349(15) 0.01913(16) 0.01134(14) -0.00089(11) 0.00417(11) -0.00258(11)
Tb2 0.01337(15) 0.01770(16) 0.01328(15) -0.00304(11) 0.00402(11) -0.00388(11)
Tb4 0.00943(14) 0.03049(19) 0.01292(15) -0.00508(12) 0.00362(11) -0.00125(12)
O20 0.014(2) 0.027(3) 0.012(2) 0.0034(19) 0.0013(18) 0.0029(19)
N23 0.0196(14) 0.0172(14) 0.0209(14) 0.0017(9) 0.0044(9) 0.0002(9)
O8 0.026(3) 0.015(2) 0.012(2) -0.0001(18) 0.000(2) 0.006(2)
O27 0.019(2) 0.024(3) 0.014(2) 0.000(2) 0.0042(19) -0.002(2)
O7 0.023(3) 0.027(3) 0.013(2) 0.001(2) 0.001(2) 0.009(2)
O21 0.014(2) 0.044(4) 0.015(2) 0.012(2) 0.0061(19) 0.008(2)
O10 0.021(3) 0.029(3) 0.014(2) -0.003(2) -0.001(2) -0.007(2)
O24 0.007(2) 0.023(3) 0.022(3) 0.001(2) 0.0050(18) 0.0021(18)
O19 0.018(2) 0.025(3) 0.019(3) 0.008(2) 0.004(2) 0.005(2)
O6 0.019(3) 0.039(3) 0.015(2) 0.000(2) 0.005(2) -0.006(2)
O30 0.012(2) 0.021(3) 0.035(3) -0.007(2) 0.005(2) 0.0023(19)
O13 0.021(3) 0.026(3) 0.019(3) -0.003(2) 0.008(2) 0.002(2)
O9 0.022(3) 0.015(2) 0.017(2) -0.0002(19) 0.000(2) -0.006(2)
O5 0.023(3) 0.022(3) 0.017(2) 0.001(2) 0.011(2) 0.001(2)
O15 0.022(3) 0.024(3) 0.027(3) 0.002(2) 0.012(2) 0.005(2)
O16 0.021(3) 0.025(3) 0.024(3) 0.015(2) 0.005(2) 0.001(2)
C57 0.013(3) 0.020(3) 0.014(3) 0.006(2) 0.009(2) -0.001(2)
O11 0.016(2) 0.032(3) 0.024(3) 0.010(2) 0.002(2) 0.002(2)
O18 0.016(3) 0.047(4) 0.032(3) -0.020(3) 0.010(2) -0.006(3)
O23 0.020(3) 0.015(2) 0.032(3) -0.005(2) 0.006(2) 0.003(2)
O28 0.030(3) 0.039(4) 0.025(3) 0.006(3) 0.009(3) -0.014(3)
O26 0.022(3) 0.017(2) 0.022(3) 0.003(2) 0.008(2) -0.005(2)
O17 0.014(3) 0.046(4) 0.034(3) -0.020(3) 0.004(2) -0.003(3)
O12 0.013(2) 0.039(3) 0.019(3) 0.008(2) 0.002(2) 0.009(2)
O4 0.021(3) 0.022(3) 0.036(3) 0.006(2) 0.014(2) 0.004(2)
C18 0.012(3) 0.026(3) 0.016(3) 0.001(3) 0.009(2) 0.001(2)
N8 0.014(3) 0.041(4) 0.012(3) -0.011(3) 0.000(2) 0.007(3)
C17 0.015(3) 0.019(3) 0.008(2) 0.000(2) 0.004(2) 0.003(2)
O25 0.024(3) 0.029(3) 0.018(3) -0.005(2) 0.001(2) -0.003(2)
N20 0.015(3) 0.036(4) 0.023(3) -0.020(3) 0.011(2) -0.004(3)
O14 0.025(3) 0.028(3) 0.020(3) -0.002(2) 0.015(2) -0.003(2)
O3 0.009(2) 0.095(7) 0.023(3) 0.022(4) 0.006(2) 0.011(3)
C56 0.016(3) 0.026(4) 0.011(3) 0.005(2) 0.005(2) -0.006(3)
N7 0.010(3) 0.040(4) 0.022(3) -0.010(3) 0.001(2) 0.008(3)
O2 0.012(2) 0.032(3) 0.034(3) -0.010(3) 0.006(2) -0.004(2)
C19 0.014(3) 0.036(4) 0.019(3) -0.007(3) 0.008(3) -0.008(3)
O1 0.023(3) 0.030(4) 0.091(7) -0.033(4) 0.027(4) -0.001(3)
N19 0.012(3) 0.030(3) 0.019(3) -0.004(2) 0.009(2) 0.004(2)
O29 0.026(3) 0.028(3) 0.027(3) 0.004(2) -0.005(2) -0.011(2)
C75 0.023(3) 0.021(3) 0.012(3) 0.001(2) -0.002(3) 0.005(3)
C67 0.007(3) 0.039(5) 0.028(4) -0.016(3) 0.008(3) -0.004(3)
C78 0.022(4) 0.019(3) 0.025(4) -0.006(3) 0.000(3) 0.004(3)
C81 0.010(3) 0.018(3) 0.016(3) -0.001(2) 0.007(2) 0.002(2)
C49 0.018(3) 0.012(3) 0.011(3) -0.003(2) 0.006(2) -0.002(2)
C1 0.016(3) 0.017(3) 0.023(3) -0.004(3) 0.007(3) -0.002(2)
O31 0.023(3) 0.056(5) 0.031(4) 0.018(3) -0.004(3) -0.011(3)
C82 0.012(3) 0.016(3) 0.018(3) 0.002(2) 0.000(2) 0.005(2)
C73 0.016(3) 0.020(3) 0.016(3) -0.003(2) 0.005(2) 0.000(2)
C30 0.034(4) 0.020(3) 0.014(3) 0.003(3) 0.000(3) 0.011(3)
C25 0.016(3) 0.017(3) 0.012(3) 0.001(2) 0.000(2) 0.007(2)
C27 0.026(4) 0.035(4) 0.013(3) -0.001(3) 0.004(3) 0.005(3)
C74 0.022(4) 0.019(3) 0.021(3) -0.001(3) 0.000(3) 0.002(3)
N16 0.0286(17) 0.0290(17) 0.0281(17) -0.0009(10) 0.0096(10) -0.0015(10)
O32 0.023(3) 0.024(3) 0.028(3) 0.001(2) 0.005(2) 0.003(2)
C92 0.019(4) 0.024(4) 0.048(5) 0.013(4) 0.015(4) 0.009(3)
C28 0.017(3) 0.034(4) 0.013(3) 0.001(3) 0.008(3) 0.006(3)
C76 0.017(3) 0.025(4) 0.027(4) 0.001(3) 0.009(3) 0.003(3)
C90 0.015(3) 0.036(4) 0.026(4) 0.010(3) 0.011(3) 0.009(3)
N18 0.016(3) 0.034(4) 0.030(4) -0.002(3) 0.007(3) 0.004(3)
C33 0.018(3) 0.031(4) 0.016(3) 0.003(3) 0.003(3) 0.006(3)
C21 0.016(3) 0.021(3) 0.019(3) -0.003(3) 0.008(3) 0.005(3)
C51 0.017(3) 0.028(4) 0.022(3) -0.005(3) 0.008(3) -0.005(3)
C66 0.012(3) 0.035(4) 0.022(3) -0.013(3) 0.005(3) 0.000(3)
C26 0.027(4) 0.020(3) 0.010(3) 0.000(2) 0.004(3) 0.007(3)
C72 0.011(3) 0.025(3) 0.011(3) 0.000(2) 0.002(2) -0.001(2)
C20 0.022(4) 0.022(4) 0.022(3) -0.012(3) 0.006(3) -0.003(3)
C41 0.019(3) 0.030(4) 0.013(3) 0.001(3) -0.004(3) -0.007(3)
C65 0.011(3) 0.062(6) 0.021(4) -0.021(4) 0.006(3) 0.004(3)
C89 0.011(3) 0.020(3) 0.027(4) -0.006(3) 0.005(3) 0.001(2)
C70 0.013(3) 0.048(6) 0.038(5) -0.024(4) 0.012(3) -0.001(3)
C80 0.020(4) 0.036(5) 0.033(5) 0.002(4) 0.006(3) 0.005(3)
C2 0.027(4) 0.031(4) 0.080(8) 0.022(4) 0.036(5) 0.008(3)
C83 0.009(3) 0.026(4) 0.036(4) -0.006(3) 0.003(3) 0.001(3)
C34 0.023(4) 0.026(4) 0.020(3) 0.008(3) -0.006(3) 0.002(3)
C24 0.017(3) 0.016(3) 0.011(3) -0.001(2) 0.004(2) 0.009(2)
C77 0.027(4) 0.028(4) 0.022(4) -0.005(3) 0.002(3) 0.013(3)
C58 0.018(3) 0.023(3) 0.026(4) 0.009(3) 0.011(3) 0.007(3)
C29 0.032(4) 0.024(4) 0.019(3) -0.009(3) 0.003(3) 0.005(3)
C53 0.025(4) 0.032(4) 0.024(4) -0.015(3) 0.020(3) -0.020(3)
C23 0.018(3) 0.022(3) 0.027(4) -0.015(3) 0.010(3) -0.010(3)
C88 0.007(3) 0.025(3) 0.019(3) -0.002(3) 0.005(2) 0.005(2)
C8 0.017(3) 0.036(5) 0.026(4) -0.015(3) 0.009(3) -0.012(3)
C68 0.018(3) 0.022(3) 0.028(4) -0.009(3) 0.011(3) -0.001(3)
C71 0.018(4) 0.045(5) 0.036(5) -0.024(4) 0.013(3) -0.010(3)
C54 0.034(4) 0.034(5) 0.028(4) -0.016(4) 0.022(4) -0.018(4)
C79 0.015(3) 0.031(4) 0.021(3) -0.008(3) -0.003(3) 0.006(3)
C52 0.022(3) 0.028(4) 0.021(3) -0.006(3) 0.014(3) -0.014(3)
C94 0.013(3) 0.027(4) 0.032(4) 0.008(3) 0.003(3) 0.007(3)
N22 0.021(4) 0.026(4) 0.065(6) 0.004(4) 0.009(4) -0.004(3)
C40 0.022(3) 0.024(4) 0.013(3) -0.001(3) 0.005(3) -0.018(3)
C55 0.024(4) 0.030(4) 0.019(3) -0.006(3) 0.016(3) -0.002(3)
C22 0.019(3) 0.031(4) 0.028(4) -0.018(3) 0.008(3) -0.006(3)
C44 0.033(4) 0.025(4) 0.020(4) 0.006(3) 0.000(3) 0.005(3)
C93 0.027(4) 0.034(5) 0.045(6) 0.017(4) 0.019(4) 0.008(4)
N17 0.024(3) 0.025(3) 0.032(4) -0.005(3) 0.002(3) 0.006(3)
C69 0.018(3) 0.031(4) 0.018(3) -0.010(3) 0.008(3) -0.004(3)
C91 0.013(3) 0.033(4) 0.031(4) 0.001(3) 0.012(3) 0.011(3)
C84 0.012(3) 0.029(4) 0.031(4) -0.006(3) -0.001(3) -0.001(3)
C59 0.024(4) 0.029(4) 0.034(4) 0.001(3) 0.017(3) 0.004(3)
C62 0.046(6) 0.020(4) 0.072(8) 0.030(5) 0.044(6) 0.021(4)
C45 0.030(4) 0.025(4) 0.028(4) 0.003(3) -0.006(3) -0.004(3)
C86 0.015(4) 0.030(5) 0.093(10) 0.029(6) 0.011(5) 0.002(3)
C39 0.035(6) 0.097(11) 0.022(5) -0.009(6) -0.006(4) 0.018(6)
C50 0.019(3) 0.023(3) 0.016(3) -0.008(3) 0.012(3) -0.008(3)
N24 0.019(3) 0.041(5) 0.070(6) 0.040(5) 0.024(4) 0.020(3)
N15 0.059(6) 0.063(7) 0.042(5) -0.039(5) 0.035(5) -0.040(6)
N12 0.076(7) 0.019(4) 0.026(4) -0.001(3) -0.013(4) -0.003(4)
C31 0.018(4) 0.055(7) 0.048(6) -0.023(5) -0.004(4) 0.017(4)
C32 0.023(4) 0.067(8) 0.032(5) -0.006(5) 0.015(4) 0.000(4)
C85 0.017(3) 0.020(4) 0.057(6) 0.017(4) 0.017(4) 0.010(3)
C43 0.057(7) 0.029(5) 0.026(4) 0.008(4) 0.001(4) -0.008(5)
N21 0.051(6) 0.030(4) 0.054(6) 0.019(4) 0.006(5) -0.004(4)
C96 0.021(4) 0.042(6) 0.046(6) 0.003(5) 0.006(4) 0.001(4)
C42 0.046(6) 0.043(6) 0.027(5) 0.012(4) -0.011(4) -0.021(5)
C60 0.027(4) 0.032(4) 0.031(4) -0.016(3) 0.020(3) -0.019(3)
C46 0.027(4) 0.021(4) 0.021(4) -0.003(3) 0.003(3) 0.003(3)
C87 0.025(4) 0.018(4) 0.048(6) 0.006(3) 0.010(4) -0.002(3)
N6 0.023(4) 0.092(9) 0.042(5) -0.022(6) 0.009(4) -0.013(5)
C95 0.053(6) 0.016(4) 0.044(6) 0.002(4) 0.007(5) 0.008(4)
N13 0.050(7) 0.147(16) 0.050(7) -0.048(9) 0.029(6) -0.064(9)
C35 0.069(8) 0.020(4) 0.046(6) -0.012(4) -0.034(6) 0.021(5)
C3 0.031(4) 0.080(7) 0.032(5) 0.000(5) 0.005(4) 0.029(5)
C61 0.068(8) 0.015(4) 0.062(7) 0.000(4) 0.046(7) -0.002(4)
C37 0.052(6) 0.036(5) 0.014(3) 0.010(3) -0.009(4) -0.008(4)
N2 0.049(6) 0.065(6) 0.058(6) 0.014(5) 0.017(5) -0.001(5)
C16 0.073(10) 0.051(7) 0.060(6) 0.013(5) -0.001(7) 0.000(7)
N4 0.075(4) 0.075(4) 0.076(4) 0.0003(10) 0.0185(14) -0.0001(10)
C5 0.070(4) 0.070(4) 0.070(4) 0.0001(10) 0.0169(13) 0.0003(10)
N1 0.071(8) 0.051(5) 0.067(7) 0.009(5) 0.009(6) 0.024(6)
N5 0.045(2) 0.047(2) 0.046(2) -0.0011(10) 0.0110(11) 0.0010(10)
N11 0.102(4) 0.102(4) 0.102(5) -0.0001(10) 0.0248(15) 0.0001(10)
C47 0.112(5) 0.112(5) 0.112(5) 0.0000(10) 0.0272(16) -0.0004(10)
N9 0.122(5) 0.122(5) 0.122(5) 0.0003(10) 0.0296(15) -0.0003(10)
N10 0.111(5) 0.111(5) 0.111(5) 0.0001(10) 0.0270(15) 0.0000(10)
C48 0.117(5) 0.116(5) 0.116(5) 0.0000(10) 0.0283(16) 0.0004(10)
C64 0.043(6) 0.085(9) 0.043(6) -0.045(6) 0.038(5) -0.042(6)
C63 0.065(8) 0.074(10) 0.072(9) -0.056(8) 0.047(8) -0.052(8)
C38 0.044(7) 0.101(13) 0.025(5) -0.011(6) -0.024(5) 0.009(7)
O22 0.009(2) 0.050(4) 0.028(3) 0.014(3) 0.011(2) 0.011(2)
C4 0.036(5) 0.065(8) 0.096(11) 0.014(7) 0.022(6) 0.024(5)
N14 0.080(9) 0.079(9) 0.093(10) -0.067(8) 0.071(8) -0.054(8)
C15 0.064(3) 0.064(3) 0.065(3) -0.0005(10) 0.0155(13) -0.0004(10)
C7 0.064(3) 0.065(3) 0.065(3) 0.0000(10) 0.0159(12) 0.0000(10)
N3 0.081(9) 0.049(6) 0.100(8) 0.018(6) 0.059(8) -0.007(6)
C6 0.068(3) 0.068(3) 0.068(4) -0.0001(10) 0.0166(13) 0.0003(10)
C9 0.026(4) 0.022(4) 0.114(11) -0.008(5) 0.036(6) 0.001(3)
C10 0.022(5) 0.085(9) 0.074(9) -0.027(6) 0.020(5) 0.015(5)
C13 0.068(8) 0.067(9) 0.126(14) 0.008(8) 0.068(9) 0.004(6)
C14 0.073(7) 0.054(8) 0.132(15) 0.007(8) 0.066(9) 0.007(7)
C11 0.037(5) 0.055(7) 0.124(13) -0.027(6) 0.039(7) 0.001(5)
C12 0.078(4) 0.078(4) 0.079(4) 0.0000(10) 0.0192(14) 0.0001(10)
C36 0.120(15) 0.042(7) 0.056(8) -0.019(6) -0.054(9) 0.054(9)
Tb3 0.00763(14) 0.01933(16) 0.02206(17) -0.00893(12) 0.00308(11) 0.00121(11)

loop_
_atom_type_symbol
_atom_type_description
_atom_type_scat_dispersion_real
_atom_type_scat_dispersion_imag
_atom_type_scat_source
C C 0.0033 0.0016 'International Tables Vol C Tables 4.2.6.8 and 6.1.1.4'
H H 0.0000 0.0000 'International Tables Vol C Tables 4.2.6.8 and 6.1.1.4'
N N 0.0061 0.0033 'International Tables Vol C Tables 4.2.6.8 and 6.1.1.4'
O O 0.0106 0.0060 'International Tables Vol C Tables 4.2.6.8 and 6.1.1.4'
Tb Tb -0.1723 4.1537 'International Tables Vol C Tables 4.2.6.8 and 6.1.1.4'

loop_
_geom_angle_atom_site_label_1
_geom_angle_atom_site_label_2
_geom_angle_atom_site_label_3
_geom_angle
_geom_angle_site_symmetry_1
_geom_angle_site_symmetry_3
O8 Tb1 C24 26.75(18) 4_565 4_565
O8 Tb1 C8 94.5(2) 4_565 .
O7 Tb1 O8 53.21(18) 4_565 4_565
O7 Tb1 C24 26.47(19) 4_565 4_565
O7 Tb1 C8 109.5(3) 4_565 .
O5 Tb1 O8 125.76(19) . 4_565
O5 Tb1 O7 73.9(2) . 4_565
O5 Tb1 O26 75.9(2) . .
O5 Tb1 O4 92.0(2) . .
O5 Tb1 O25 157.5(2) . .
O5 Tb1 O14 102.3(2) . .
O5 Tb1 O3 87.2(3) . .
O5 Tb1 C24 99.7(2) . 4_565
O5 Tb1 C8 92.0(2) . .
O26 Tb1 O8 152.8(2) . 4_565
O26 Tb1 O7 136.95(19) . 4_565
O26 Tb1 O4 75.6(2) . .
O26 Tb1 O3 126.0(2) . .
O26 Tb1 C24 155.3(2) . 4_565
O26 Tb1 C8 101.5(3) . .
O4 Tb1 O8 115.5(2) . 4_565
O4 Tb1 O7 134.9(2) . 4_565
O4 Tb1 O3 53.8(2) . .
O4 Tb1 C24 129.1(2) . 4_565
O4 Tb1 C8 26.8(3) . .
O25 Tb1 O8 76.78(19) . 4_565
O25 Tb1 O7 128.0(2) . 4_565
O25 Tb1 O26 82.7(2) . .
O25 Tb1 O4 75.5(2) . .
O25 Tb1 O3 99.7(3) . .
O25 Tb1 C24 102.8(2) . 4_565
O25 Tb1 C8 85.2(3) . .
O14 Tb1 O8 80.4(2) . 4_565
O14 Tb1 O7 78.7(2) . 4_565
O14 Tb1 O26 78.5(2) . .
O14 Tb1 O4 146.3(2) . .
O14 Tb1 O25 80.1(2) . .
O14 Tb1 O3 155.4(2) . .
O14 Tb1 C24 78.8(2) . 4_565
O14 Tb1 C8 165.1(2) . .
O3 Tb1 O8 75.7(2) . 4_565
O3 Tb1 O7 82.4(2) . 4_565
O3 Tb1 C24 77.3(2) . 4_565
O3 Tb1 C8 27.2(3) . .
C8 Tb1 C24 102.9(3) . 4_565
O27 Tb2 C40 141.9(2) . .
O10 Tb2 O27 122.03(19) . .
O10 Tb2 O9 53.39(18) . .
O10 Tb2 O28 146.7(2) . .
O10 Tb2 C40 26.86(19) . .
O6 Tb2 O27 75.3(2) . .
O6 Tb2 O10 77.9(2) . .
O6 Tb2 O9 75.9(2) . .
O6 Tb2 O28 134.9(3) . .
O6 Tb2 C40 75.2(2) . .
O13 Tb2 O27 69.6(2) . .
O13 Tb2 O10 77.9(2) . .
O13 Tb2 O6 116.0(2) . .
O13 Tb2 O9 127.2(2) . .
O13 Tb2 O28 80.9(2) . .
O13 Tb2 O2 76.9(2) . 1_655
O13 Tb2 C40 103.0(2) . .
O9 Tb2 O27 151.02(19) . .
O9 Tb2 C40 26.52(18) . .
O23 Tb2 O27 98.0(2) . .
O23 Tb2 O10 126.3(2) . .
O23 Tb2 O6 79.9(2) . .
O23 Tb2 O13 154.7(2) . .
O23 Tb2 O9 74.0(2) . .
O23 Tb2 O28 74.3(2) . .
O23 Tb2 O2 100.5(2) . 1_655
O23 Tb2 C40 100.0(2) . .
O28 Tb2 O27 72.5(2) . .
O28 Tb2 O9 128.8(2) . .
O28 Tb2 C40 145.0(2) . .
O2 Tb2 O27 135.8(2) 1_655 .
O2 Tb2 O10 75.9(2) 1_655 .
O2 Tb2 O6 147.5(2) 1_655 .
O2 Tb2 O9 73.1(2) 1_655 .
O2 Tb2 O28 74.4(3) 1_655 .
O2 Tb2 C40 72.7(2) 1_655 .
O20 Tb4 C72 27.3(2) 4_566 4_566
O20 Tb4 C88 95.9(2) 4_566 1_655
O21 Tb4 O20 74.69(19) 1_655 4_566
O21 Tb4 C72 77.14(19) 1_655 4_566
O21 Tb4 C88 27.6(2) 1_655 1_655
O19 Tb4 O20 54.19(19) 4_566 4_566
O19 Tb4 O21 82.7(2) 4_566 1_655
O19 Tb4 C72 26.9(2) 4_566 4_566
O19 Tb4 C88 109.5(2) 4_566 1_655
O19 Tb4 O22 135.3(2) 4_566 1_655
O15 Tb4 O20 77.7(2) 4_566 4_566
O15 Tb4 O21 152.4(2) 4_566 1_655
O15 Tb4 O19 80.6(2) 4_566 4_566
O15 Tb4 O32 77.4(2) 4_566 .
O15 Tb4 C72 78.0(2) 4_566 4_566
O15 Tb4 C88 162.0(2) 4_566 1_655
O15 Tb4 O22 143.7(2) 4_566 1_655
O18 Tb4 O20 127.0(2) . 4_566
O18 Tb4 O21 82.8(2) . 1_655
O18 Tb4 O19 76.0(2) . 4_566
O18 Tb4 O15 114.0(2) . 4_566
O18 Tb4 O31 79.1(3) . .
O18 Tb4 O32 154.0(3) . .
O18 Tb4 C72 101.4(3) . 4_566
O18 Tb4 C88 83.4(2) . 1_655
O18 Tb4 O22 85.1(3) . 1_655
O31 Tb4 O20 150.1(3) . 4_566
O31 Tb4 O21 128.5(2) . 1_655
O31 Tb4 O19 136.6(2) . 4_566
O31 Tb4 O15 77.8(3) . 4_566
O31 Tb4 O32 80.9(3) . .
O31 Tb4 C72 153.7(2) . 4_566
O31 Tb4 C88 102.2(2) . 1_655
O31 Tb4 O22 76.0(2) . 1_655
O32 Tb4 O20 77.2(2) . 4_566
O32 Tb4 O21 97.1(2) . 1_655
O32 Tb4 O19 129.9(2) . 4_566
O32 Tb4 C72 103.8(2) . 4_566
O32 Tb4 C88 84.8(2) . 1_655
O32 Tb4 O22 74.1(2) . 1_655
C88 Tb4 C72 104.1(2) 1_655 4_566
O22 Tb4 O20 116.4(2) 1_655 4_566
O22 Tb4 O21 54.70(19) 1_655 1_655
O22 Tb4 C72 130.4(2) 1_655 4_566
O22 Tb4 C88 27.1(2) 1_655 1_655
C72 O20 Tb4 90.6(4) . 4_565
C96 N23 N24 125.5(9) . .
C96 N23 C95 110.6(8) . .
C95 N23 N24 123.4(8) . .
C24 O8 Tb1 90.3(4) . 4_566
C24 O7 Tb1 94.6(5) . 4_566
C88 O21 Tb4 91.5(4) . 1_455
C40 O10 Tb2 93.4(5) . .
C81 O24 Tb3 121.3(5) . .
C72 O19 Tb4 94.8(5) . 4_565
C17 O6 Tb2 125.8(5) . .
C49 O13 Tb2 150.1(5) . .
C40 O9 Tb2 92.9(4) . .
C17 O5 Tb1 169.6(5) . .
C56 O15 Tb4 122.4(5) . 4_565
C56 O16 Tb3 158.9(6) . 4_565
C58 C57 C56 120.9(7) . .
C62 C57 C56 118.7(7) . .
C62 C57 C58 120.3(7) . .
C33 O11 Tb3 92.8(5) . 4_566
C65 O18 Tb4 171.7(7) . .
C81 O23 Tb2 164.0(6) . .
C65 O17 Tb3 127.8(5) . .
C33 O12 Tb3 93.8(5) . 4_566
C8 O4 Tb1 92.2(5) . .
C19 C18 C17 121.1(7) . .
C23 C18 C17 120.0(7) . .
C23 C18 C19 118.9(7) . .
N7 N8 C28 112.2(6) . .
C21 N8 N7 116.4(7) . .
C21 N8 C28 120.6(6) . .
O6 C17 C18 118.7(7) . .
O5 C17 O6 123.8(7) . .
O5 C17 C18 117.5(7) . .
N19 N20 C76 112.9(6) . .
N19 N20 C69 116.8(6) . .
C69 N20 C76 120.1(6) . .
C49 O14 Tb1 136.7(5) . .
C8 O3 Tb1 91.7(5) . .
O15 C56 O16 121.5(7) . .
O15 C56 C57 118.9(7) . .
O16 C56 C57 119.6(7) . .
C31 N7 N8 123.6(7) . .
C31 N7 C32 107.4(6) . .
C32 N7 N8 129.0(6) . .
C1 O2 Tb2 127.2(5) . 1_455
C20 C19 C18 119.6(7) . .
C1 O1 Tb3 178.3(9) . 1_455
N20 N19 C80 129.1(7) . .
C79 N19 N20 123.8(8) . .
C79 N19 C80 107.1(7) . .
C76 C75 C74 117.9(7) . .
C68 C67 C66 119.7(7) . .
C73 C78 C77 120.6(8) . .
O24 C81 O23 124.0(7) . .
O24 C81 C82 118.2(7) . .
O23 C81 C82 117.8(6) . .
O13 C49 C50 118.3(6) . .
O14 C49 O13 124.3(7) . .
O14 C49 C50 117.4(6) . .
O2 C1 C2 114.7(7) . .
O1 C1 O2 125.3(8) . .
O1 C1 C2 120.0(8) . .
C83 C82 C81 120.7(7) . .
C83 C82 C87 120.8(7) . .
C87 C82 C81 118.5(7) . .
C78 C73 C72 119.7(7) . .
C74 C73 C78 119.3(7) . .
C74 C73 C72 120.9(7) . .
C29 C30 C25 121.4(7) . .
C30 C25 C24 119.8(6) . .
C26 C25 C30 118.6(7) . .
C26 C25 C24 121.6(7) . .
C28 C27 C26 119.6(8) . .
C73 C74 C75 121.8(7) . .
C53 N16 C60 122.0(7) . .
N15 N16 C53 114.9(8) . .
N15 N16 C60 113.0(8) . .
C91 C92 C93 119.2(8) . .
N24 C92 C93 118.1(8) . .
N24 C92 C91 122.5(8) . .
C27 C28 N8 117.9(7) . .
C27 C28 C29 121.0(8) . .
C29 C28 N8 121.1(8) . .
C75 C76 N20 117.0(8) . .
C75 C76 C77 122.1(8) . .
C77 C76 N20 120.9(8) . .
C89 C90 C91 121.6(8) . .
C79 N18 N17 105.7(7) . .
O11 C33 O12 120.4(8) . .
O11 C33 C34 119.7(7) . .
O11 C33 Tb3 60.9(4) . 4_566
O12 C33 C34 119.7(8) . .
O12 C33 Tb3 59.5(5) . 4_566
C34 C33 Tb3 176.1(6) . 4_566
C20 C21 N8 119.2(7) . .
C20 C21 C22 119.2(7) . .
C22 C21 N8 121.6(7) . .
C50 C51 C52 119.8(7) . .
C67 C66 C65 121.6(7) . .
C71 C66 C67 118.7(7) . .
C71 C66 C65 119.7(8) . .
C25 C26 C27 120.5(7) . .
O20 C72 Tb4 62.1(4) . 4_565
O20 C72 C73 120.3(7) . .
O19 C72 Tb4 58.3(4) . 4_565
O19 C72 O20 120.4(7) . .
O19 C72 C73 119.3(7) . .
C73 C72 Tb4 177.1(5) . 4_565
C19 C20 C21 121.9(7) . .
C42 C41 C40 117.9(8) . .
C46 C41 C40 121.8(7) . .
C46 C41 C42 120.3(8) . .
O18 C65 O17 124.5(7) . .
O18 C65 C66 119.4(8) . .
O17 C65 C66 115.8(8) . .
C90 C89 C88 121.5(8) . .
C90 C89 C94 118.9(7) . .
C94 C89 C88 119.7(7) . .
C69 C70 C71 117.3(8) . .
N17 C80 N19 108.6(8) . .
C3 C2 C1 120.3(9) . .
C3 C2 C7 124.0(9) . .
C7 C2 C1 115.1(9) . .
C84 C83 C82 121.3(8) . .
C39 C34 C33 121.7(9) . .
C35 C34 C33 121.5(8) . .
C35 C34 C39 116.7(10) . .
O8 C24 Tb1 63.0(4) . 4_566
O8 C24 C25 119.6(6) . .
O7 C24 Tb1 58.9(4) . 4_566
O7 C24 O8 121.8(7) . .
O7 C24 C25 118.6(6) . .
C25 C24 Tb1 176.6(5) . 4_566
C78 C77 C76 118.2(8) . .
C57 C58 C59 119.2(7) . .
C30 C29 C28 118.9(8) . .
C54 C53 N16 119.5(7) . .
C54 C53 C52 119.8(7) . .
C52 C53 N16 120.4(7) . .
C18 C23 C22 122.3(7) . .
O21 C88 Tb4 60.9(4) . 1_455
O21 C88 C89 118.9(6) . .
C89 C88 Tb4 178.0(6) . 1_455
O22 C88 Tb4 60.0(4) . 1_455
O22 C88 O21 120.9(7) . .
O22 C88 C89 120.1(7) . .
O4 C8 Tb1 61.0(4) . .
O4 C8 O3 121.4(8) . .
O4 C8 C9 122.3(9) . .
O3 C8 Tb1 61.1(4) . .
O3 C8 C9 116.2(9) . .
C9 C8 Tb1 173.1(7) . .
C67 C68 C69 120.8(7) . .
C66 C71 C70 122.4(8) . .
C53 C54 C55 121.2(8) . .
N18 C79 N19 110.0(8) . .
C53 C52 C51 119.7(7) . .
C93 C94 C89 120.6(8) . .
C96 N22 N21 109.9(9) . .
O10 C40 Tb2 59.7(4) . .
O10 C40 C41 120.0(7) . .
O9 C40 Tb2 60.6(4) . .
O9 C40 O10 120.3(7) . .
O9 C40 C41 119.6(7) . .
C41 C40 Tb2 177.8(6) . .
C54 C55 C50 119.2(7) . .
C23 C22 C21 118.2(7) . .
C45 C44 N12 123.0(9) . .
C45 C44 C43 119.7(8) . .
N12 C44 C43 117.3(8) . .
C94 C93 C92 120.1(9) . .
C80 N17 N18 108.6(8) . .
C70 C69 N20 120.5(7) . .
C70 C69 C68 121.0(7) . .
C68 C69 N20 118.2(7) . .
C90 C91 C92 119.5(8) . .
C83 C84 C85 119.9(8) . .
C60 C59 C58 119.4(8) . .
C57 C62 C61 120.9(8) . .
C46 C45 C44 119.8(9) . .
C85 C86 C87 120.3(10) . .
C38 C39 C34 120.4(13) . .
C51 C50 C49 121.6(7) . .
C51 C50 C55 120.2(7) . .
C55 C50 C49 118.2(6) . .
N23 N24 C85 116.1(7) . .
C92 N24 N23 119.5(7) . .
C92 N24 C85 124.1(7) . .
C64 N15 N16 131.0(11) . .
C64 N15 C63 107.5(12) . .
C63 N15 N16 121.5(14) . .
C44 N12 C37 122.0(8) . .
N11 N12 C44 118.8(11) . .
N11 N12 C37 116.8(11) . .
N5 C31 N7 108.2(7) . .
N6 C32 N7 108.9(7) . .
C84 C85 N24 118.5(9) . .
C86 C85 C84 120.1(8) . .
C86 C85 N24 121.4(9) . .
C42 C43 C44 120.3(10) . .
C95 N21 N22 106.4(10) . .
N22 C96 N23 107.0(10) . .
C43 C42 C41 119.0(10) . .
C59 C60 N16 120.1(9) . .
C61 C60 N16 117.9(9) . .
C61 C60 C59 122.0(8) . .
C45 C46 C41 120.9(8) . .
C86 C87 C82 117.7(9) . .
C32 N6 N5 107.1(7) . .
N21 C95 N23 106.0(10) . .
C64 N13 N14 108.8(15) . .
C34 C35 C36 121.1(10) . .
C2 C3 C4 117.2(10) . .
C60 C61 C62 118.1(9) . .
C38 C37 N12 120.2(9) . .
C38 C37 C36 118.7(11) . .
C36 C37 N12 121.1(12) . .
C15 N2 N1 107.2(8) . .
N1 C16 N3 104.4(9) . .
N3 N4 C5 117.6(15) . .
C12 N4 C5 120.6(16) . .
C12 N4 N3 112.8(15) . .
C4 C5 N4 121.6(12) . .
C6 C5 N4 114.3(13) . .
C6 C5 C4 124.0(11) . .
C16 N1 N2 110.5(8) . .
C31 N5 N6 108.3(7) . .
N12 N11 C47 122.3(10) . .
N12 N11 C48 129.5(10) . .
C47 N11 C48 108.0 . .
N9 C47 N11 108.0 . .
C47 N9 N10 108.0 . .
N9 N10 C48 108.0 . .
N11 C48 N10 108.0 . .
N13 C64 N15 108.8(16) . .
N14 C63 N15 107.3(18) . .
C37 C38 C39 121.5(11) . .
C88 O22 Tb4 92.9(5) . 1_455
C5 C4 C3 118.9(10) . .
C63 N14 N13 107.6(12) . .
N2 C15 N3 107.0(9) . .
C2 C7 C6 119.5(10) . .
C16 N3 N4 118.5(12) . .
C15 N3 C16 110.4(9) . .
C15 N3 N4 130.5(12) . .
C5 C6 C7 116.3(11) . .
C10 C9 C8 121.8(10) . .
C10 C9 C14 117.8(9) . .
C14 C9 C8 117.8(9) . .
C9 C10 C11 121.3(11) . .
C12 C13 C14 119.9(11) . .
C9 C14 C13 119.7(11) . .
C12 C11 C10 119.8(11) . .
N4 C12 C13 124.4(14) . .
N4 C12 C11 115.9(14) . .
C11 C12 C13 119.7(11) . .
C37 C36 C35 121.3(13) . .
O24 Tb3 O30 139.0(2) . .
O24 Tb3 O11 71.5(2) . 4_565
O24 Tb3 O12 74.2(2) . 4_565
O24 Tb3 O29 77.2(2) . .
O24 Tb3 C33 70.6(2) . 4_565
O30 Tb3 O11 149.4(2) . 4_565
O30 Tb3 C33 142.2(2) . 4_565
O16 Tb3 O24 80.5(2) 4_566 .
O16 Tb3 O30 70.5(2) 4_566 .
O16 Tb3 O11 126.3(2) 4_566 4_565
O16 Tb3 O17 106.8(2) 4_566 .
O16 Tb3 O12 75.9(2) 4_566 4_565
O16 Tb3 O29 86.6(2) 4_566 .
O16 Tb3 C33 101.4(2) 4_566 4_565
O11 Tb3 C33 26.3(2) 4_565 4_565
O17 Tb3 O24 144.6(2) . .
O17 Tb3 O30 73.5(2) . .
O17 Tb3 O11 76.9(2) . 4_565
O17 Tb3 O12 74.2(3) . 4_565
O17 Tb3 O29 136.7(3) . .
O17 Tb3 C33 73.9(3) . 4_565
O12 Tb3 O30 123.3(2) 4_565 .
O12 Tb3 O11 53.0(2) 4_565 4_565
O12 Tb3 C33 26.7(2) 4_565 4_565
O1 Tb3 O24 107.0(2) 1_655 .
O1 Tb3 O30 91.3(3) 1_655 .
O1 Tb3 O16 157.1(3) 1_655 4_566
O1 Tb3 O11 76.3(3) 1_655 4_565
O1 Tb3 O17 80.0(3) 1_655 .
O1 Tb3 O12 126.8(3) 1_655 4_565
O1 Tb3 O29 74.4(3) 1_655 .
O1 Tb3 C33 101.5(3) 1_655 4_565
O29 Tb3 O30 72.8(2) . .
O29 Tb3 O11 127.9(2) . 4_565
O29 Tb3 O12 148.5(2) . 4_565
O29 Tb3 C33 144.9(2) . 4_565

loop_
_geom_bond_atom_site_label_1
_geom_bond_atom_site_label_2
_geom_bond_distance
_geom_bond_site_symmetry_2
Tb1 O8 2.506(5) 4_565
Tb1 O7 2.417(6) 4_565
Tb1 O5 2.253(6) .
Tb1 O26 2.353(6) .
Tb1 O4 2.404(6) .
Tb1 O25 2.352(7) .
Tb1 O14 2.278(6) .
Tb1 O3 2.404(6) .
Tb1 C24 2.813(7) 4_565
Tb1 C8 2.745(8) .
Tb2 O27 2.501(6) .
Tb2 O10 2.447(6) .
Tb2 O6 2.401(6) .
Tb2 O13 2.289(6) .
Tb2 O9 2.467(6) .
Tb2 O23 2.275(6) .
Tb2 O28 2.466(6) .
Tb2 O2 2.324(6) 1_655
Tb2 C40 2.828(8) .
Tb4 O20 2.477(5) 4_566
Tb4 O21 2.428(6) 1_655
Tb4 O19 2.390(6) 4_566
Tb4 O15 2.355(6) 4_566
Tb4 O18 2.286(7) .
Tb4 O31 2.343(7) .
Tb4 O32 2.385(7) .
Tb4 C72 2.801(7) 4_566
Tb4 C88 2.776(7) 1_655
Tb4 O22 2.408(6) 1_655
O20 Tb4 2.477(5) 4_565
O20 C72 1.283(10) .
N23 N24 1.406(10) .
N23 C96 1.311(14) .
N23 C95 1.373(14) .
O8 Tb1 2.506(5) 4_566
O8 C24 1.266(8) .
O7 Tb1 2.417(6) 4_566
O7 C24 1.258(9) .
O21 Tb4 2.428(6) 1_455
O21 C88 1.287(10) .
O10 C40 1.280(9) .
O24 C81 1.251(9) .
O24 Tb3 2.363(5) .
O19 Tb4 2.390(6) 4_565
O19 C72 1.273(9) .
O6 C17 1.266(9) .
O30 Tb3 2.463(6) .
O13 C49 1.272(9) .
O9 C40 1.265(9) .
O5 C17 1.261(9) .
O15 Tb4 2.355(6) 4_565
O15 C56 1.254(10) .
O16 C56 1.256(9) .
O16 Tb3 2.296(6) 4_565
C57 C56 1.484(9) .
C57 C58 1.392(10) .
C57 C62 1.390(11) .
O11 C33 1.262(11) .
O11 Tb3 2.489(6) 4_566
O18 C65 1.248(11) .
O23 C81 1.259(9) .
O17 C65 1.270(11) .
O17 Tb3 2.360(7) .
O12 C33 1.281(9) .
O12 Tb3 2.456(7) 4_566
O4 C8 1.237(12) .
C18 C17 1.506(10) .
C18 C19 1.398(11) .
C18 C23 1.377(10) .
N8 N7 1.432(10) .
N8 C28 1.435(10) .
N8 C21 1.416(9) .
N20 N19 1.372(9) .
N20 C76 1.453(11) .
N20 C69 1.441(10) .
O14 C49 1.267(9) .
O3 C8 1.257(12) .
N7 C31 1.366(7) .
N7 C32 1.369(8) .
O2 Tb2 2.324(6) 1_455
O2 C1 1.249(9) .
C19 C20 1.355(11) .
O1 C1 1.209(10) .
O1 Tb3 2.256(7) 1_455
N19 C80 1.386(13) .
N19 C79 1.355(10) .
O29 Tb3 2.420(7) .
C75 C74 1.393(11) .
C75 C76 1.372(11) .
C67 C66 1.407(11) .
C67 C68 1.346(10) .
C78 C73 1.385(11) .
C78 C77 1.390(11) .
C81 C82 1.503(9) .
C49 C50 1.481(9) .
C1 C2 1.466(11) .
C82 C83 1.378(10) .
C82 C87 1.409(11) .
C73 C74 1.376(11) .
C73 C72 1.482(10) .
C30 C25 1.403(10) .
C30 C29 1.380(11) .
C25 C26 1.392(10) .
C25 C24 1.474(10) .
C27 C28 1.366(13) .
C27 C26 1.412(11) .
N16 C53 1.424(11) .
N16 N15 1.401(13) .
N16 C60 1.461(11) .
C92 C93 1.403(12) .
C92 C91 1.400(13) .
C92 N24 1.374(11) .
C28 C29 1.408(12) .
C76 C77 1.400(12) .
C90 C89 1.376(11) .
C90 C91 1.386(11) .
N18 C79 1.325(12) .
N18 N17 1.431(11) .
C33 C34 1.467(12) .
C33 Tb3 2.844(9) 4_566
C21 C20 1.392(11) .
C21 C22 1.400(11) .
C51 C52 1.406(11) .
C51 C50 1.383(10) .
C66 C65 1.526(11) .
C66 C71 1.371(11) .
C72 Tb4 2.801(7) 4_565
C41 C40 1.502(11) .
C41 C42 1.398(12) .
C41 C46 1.385(12) .
C89 C88 1.478(10) .
C89 C94 1.401(12) .
C70 C71 1.393(11) .
C70 C69 1.375(12) .
C80 N17 1.297(12) .
C2 C3 1.387(12) .
C2 C7 1.436(13) .
C83 C84 1.345(11) .
C34 C39 1.385(13) .
C34 C35 1.365(14) .
C24 Tb1 2.813(7) 4_566
C58 C59 1.405(11) .
C53 C54 1.375(11) .
C53 C52 1.383(11) .
C23 C22 1.383(11) .
C88 Tb4 2.776(7) 1_455
C88 O22 1.266(9) .
C8 C9 1.481(12) .
C68 C69 1.397(11) .
C54 C55 1.387(10) .
C94 C93 1.380(12) .
N22 N21 1.389(16) .
N22 C96 1.301(15) .
C55 C50 1.393(11) .
C44 C45 1.383(12) .
C44 N12 1.391(12) .
C44 C43 1.414(14) .
C84 C85 1.406(13) .
C59 C60 1.387(14) .
C62 C61 1.397(13) .
C45 C46 1.374(12) .
C86 C85 1.383(14) .
C86 C87 1.408(13) .
C39 C38 1.383(18) .
N24 C85 1.439(10) .
N15 C64 1.34(2) .
N15 C63 1.389(18) .
N12 C37 1.443(13) .
N12 N11 1.366(11) .
C31 N5 1.357(8) .
C32 N6 1.354(8) .
C43 C42 1.381(14) .
N21 C95 1.331(13) .
C60 C61 1.384(15) .
N6 N5 1.380(8) .
N13 C64 1.273(15) .
N13 N14 1.40(3) .
C35 C36 1.375(17) .
C3 C4 1.444(12) .
C37 C38 1.33(2) .
C37 C36 1.347(15) .
N2 N1 1.377(9) .
N2 C15 1.360(9) .
C16 N1 1.370(9) .
C16 N3 1.379(9) .
N4 C5 1.47(2) .
N4 N3 1.408(19) .
N4 C12 1.36(2) .
C5 C4 1.428(14) .
C5 C6 1.416(14) .
N11 C47 1.4200 .
N11 C48 1.4200 .
C47 N9 1.4200 .
N9 N10 1.4200 .
N10 C48 1.4200 .
C63 N14 1.29(2) .
O22 Tb4 2.408(6) 1_455
C15 N3 1.373(9) .
C7 C6 1.436(14) .
C9 C10 1.404(12) .
C9 C14 1.414(13) .
C10 C11 1.408(12) .
C13 C14 1.428(13) .
C13 C12 1.421(15) .
C11 C12 1.366(14) .
Tb3 O16 2.296(6) 4_566
Tb3 O11 2.489(6) 4_565
Tb3 O12 2.456(7) 4_565
Tb3 O1 2.256(7) 1_655
Tb3 C33 2.844(9) 4_565

loop_
_platon_squeeze_void_nr
_platon_squeeze_void_average_x
_platon_squeeze_void_average_y
_platon_squeeze_void_average_z
_platon_squeeze_void_volume
_platon_squeeze_void_count_electrons
_platon_squeeze_void_content
1 -0.018 0.000 -0.017 6295 2431 ' '
2 0.140 0.199 0.780 7 -1 ' '
3 0.140 0.301 0.280 7 -1 ' '
4 0.860 0.699 0.720 7 -1 ' '
5 0.860 0.801 0.220 7 -1 ' '
